data_7017631
loop_
_publ_author_name
'Kamatchi, Thangavel Sathiya'
'Chitrapriya, Nataraj'
'Lee, Hyosun'
'Fronczek, Chris F.'
'Fronczek, Frank R.'
'Natarajan, Karuppannan'

_publ_section_title
;
 Ruthenium(II)/(III) complexes of 4-hydroxy-pyridine-2,6-dicarboxylic acid
 with PPh(3)/AsPh(3) as co-ligand: Impact of oxidation state and
 co-ligands on anticancer activity in vitro.
;
_journal_issue 7
_journal_name_full 'Dalton transactions (Cambridge, England : 2003)'
_journal_page_first 2066
_journal_page_last 2077
_journal_paper_doi 10.1039/c1dt11273b
_journal_volume 41
_journal_year 2012
_chemical_formula_moiety 'C43 H33 As2 Cl N O5 Ru, C2 H3 N'
_chemical_formula_sum 'C45 H36 As2 Cl N2 O5 Ru'
_chemical_formula_weight 971.12
_chemical_name_systematic
;
?
;
_space_group_IT_number 2
_symmetry_cell_setting triclinic
_symmetry_space_group_name_Hall '-P 1'
_symmetry_space_group_name_H-M 'P -1'
_atom_sites_solution_hydrogens geom
_atom_sites_solution_primary direct
_atom_sites_solution_secondary difmap
_audit_creation_method SHELXL-97
_cell_angle_alpha 82.983(6)
_cell_angle_beta 69.879(5)
_cell_angle_gamma 63.268(5)
_cell_formula_units_Z 2
_cell_length_a 12.3411(14)
_cell_length_b 13.6920(15)
_cell_length_c 14.2068(15)
_cell_measurement_reflns_used 14284
_cell_measurement_temperature 90.0(5)
_cell_measurement_theta_max 34.9
_cell_measurement_theta_min 2.5
_cell_volume 2011.6(4)
_computing_cell_refinement 'Denzo and Scalepack (Otwinowski & Minor, 1997)'
_computing_data_collection 'COLLECT (Nonius, 2000)'
_computing_data_reduction 'Denzo and Scalepack (Otwinowski & Minor, 1997)'
_computing_molecular_graphics 'ORTEP-3 for Windows (Farrugia, 1997)'
_computing_publication_material 'SHELXL-97 (Sheldrick, 2008)'
_computing_structure_refinement 'SHELXL-97 (Sheldrick, 2008)'
_computing_structure_solution 'SIR97 (Altomare et al., 1999)'
_diffrn_ambient_temperature 90.0(5)
_diffrn_measured_fraction_theta_full 0.999
_diffrn_measured_fraction_theta_max 0.932
_diffrn_measurement_device_type 'KappaCCD (with Oxford Cryostream)'
_diffrn_measurement_method '\w and \f scans '
_diffrn_radiation_monochromator graphite
_diffrn_radiation_source 'fine-focus sealed tube'
_diffrn_radiation_type MoK\a
_diffrn_radiation_wavelength 0.71073
_diffrn_reflns_av_R_equivalents 0.042
_diffrn_reflns_av_sigmaI/netI 0.0687
_diffrn_reflns_limit_h_max 19
_diffrn_reflns_limit_h_min -19
_diffrn_reflns_limit_k_max 21
_diffrn_reflns_limit_k_min -21
_diffrn_reflns_limit_l_max 22
_diffrn_reflns_limit_l_min -22
_diffrn_reflns_number 57165
_diffrn_reflns_theta_full 25.0
_diffrn_reflns_theta_max 34.9
_diffrn_reflns_theta_min 2.8
_exptl_absorpt_coefficient_mu 2.138
_exptl_absorpt_correction_T_max 0.713
_exptl_absorpt_correction_T_min 0.674
_exptl_absorpt_correction_type multi-scan
_exptl_absorpt_process_details 'HKL Scalepack (Otwinowski & Minor 1997)'
_exptl_crystal_colour red
_exptl_crystal_density_diffrn 1.603
_exptl_crystal_density_method 'not measured'
_exptl_crystal_description fragment
_exptl_crystal_F_000 974
_exptl_crystal_size_max 0.20
_exptl_crystal_size_mid 0.20
_exptl_crystal_size_min 0.17
_refine_diff_density_max 1.14
_refine_diff_density_min -1.08
_refine_diff_density_rms 0.133
_refine_ls_extinction_coef 0.0016(3)
_refine_ls_extinction_expression Fc^*^=kFc[1+0.001xFc^2^\l^3^/sin(2\q)]^-1/4^
_refine_ls_extinction_method SHELXL
_refine_ls_goodness_of_fit_ref 1.032
_refine_ls_hydrogen_treatment constr
_refine_ls_matrix_type full
_refine_ls_number_parameters 508
_refine_ls_number_reflns 16343
_refine_ls_number_restraints 0
_refine_ls_restrained_S_all 1.032
_refine_ls_R_factor_all 0.0705
_refine_ls_R_factor_gt 0.0392
_refine_ls_shift/su_max 0.001
_refine_ls_shift/su_mean 0.000
_refine_ls_structure_factor_coef Fsqd
_refine_ls_weighting_details 'calc w=1/[\s^2^(Fo^2^)+(0.0370P)^2^] where P=(Fo^2^+2Fc^2^)/3'
_refine_ls_weighting_scheme calc
_refine_ls_wR_factor_gt 0.0800
_refine_ls_wR_factor_ref 0.0886
_reflns_number_gt 11662
_reflns_number_total 16343
_reflns_threshold_expression I>2\s(I)
_cod_data_source_file c1dt11273b.txt
_cod_data_source_block 3AA
_cod_depositor_comments
;
The following automatic conversions were performed:

'_symmetry_cell_setting' value 'Triclinic' changed to 'triclinic'
according to /home/saulius/struct/CIF-dictionaries/cif_core.dic
dictionary named 'cif_core.dic' version 2.4.1 from 2010-06-29.

Automatic conversion script
Id: cif_fix_values 1715 2011-07-08 13:25:40Z adriana 
;
_cod_original_sg_symbol_H-M 'P -1 '
_cod_database_code 7017631

loop_
_symmetry_equiv_pos_as_xyz
'x, y, z'
'-x, -y, -z'

loop_
_atom_site_label
_atom_site_type_symbol
_atom_site_fract_x
_atom_site_fract_y
_atom_site_fract_z
_atom_site_U_iso_or_equiv
_atom_site_adp_type
_atom_site_occupancy
_atom_site_symmetry_multiplicity
_atom_site_calc_flag
_atom_site_refinement_flags
Ru1 Ru 0.479965(14) 0.289946(12) 0.706329(11) 0.00898(4) Uani 1 1 d .
As1 As 0.682904(19) 0.263160(16) 0.725393(15) 0.01070(5) Uani 1 1 d .
As2 As 0.266791(19) 0.336614(16) 0.696412(14) 0.00957(5) Uani 1 1 d .
Cl1 Cl 0.44832(5) 0.46588(4) 0.65148(4) 0.01497(10) Uani 1 1 d .
O1 O 0.59622(18) -0.18402(12) 0.81158(11) 0.0254(4) Uani 1 1 d .
H1 H 0.5850 -0.1919 0.8733 0.038 Uiso 1 1 calc R
O2 O 0.64406(15) 0.04866(12) 0.48901(11) 0.0210(3) Uani 1 1 d .
O3 O 0.56664(14) 0.20978(11) 0.56884(10) 0.0138(3) Uani 1 1 d .
O4 O 0.41085(13) 0.29874(11) 0.86198(10) 0.0123(3) Uani 1 1 d .
O5 O 0.38725(15) 0.20085(12) 0.99993(10) 0.0172(3) Uani 1 1 d .
N1 N 0.51152(15) 0.13506(13) 0.74207(12) 0.0105(3) Uani 1 1 d .
C1 C 0.5639(2) -0.07776(17) 0.79092(16) 0.0179(4) Uani 1 1 d .
C2 C 0.5947(2) -0.04993(17) 0.68980(15) 0.0174(4) Uani 1 1 d .
H2 H 0.6336 -0.1041 0.6374 0.021 Uiso 1 1 calc R
C3 C 0.56666(19) 0.05836(16) 0.66872(14) 0.0128(4) Uani 1 1 d .
C4 C 0.59658(19) 0.10517(16) 0.56508(15) 0.0134(4) Uani 1 1 d .
C5 C 0.42000(19) 0.20897(16) 0.90813(14) 0.0123(4) Uani 1 1 d .
C6 C 0.47818(19) 0.11031(16) 0.83881(14) 0.0127(4) Uani 1 1 d .
C7 C 0.5008(2) 0.00446(17) 0.86602(15) 0.0162(4) Uani 1 1 d .
H7 H 0.4740 -0.0122 0.9346 0.019 Uiso 1 1 calc R
C8 C 0.6715(2) 0.38015(16) 0.79911(14) 0.0135(4) Uani 1 1 d .
C9 C 0.7817(2) 0.37006(18) 0.81465(16) 0.0186(4) Uani 1 1 d .
H9 H 0.8615 0.3085 0.7873 0.022 Uiso 1 1 calc R
C10 C 0.7731(2) 0.45118(18) 0.87071(17) 0.0210(5) Uani 1 1 d .
H10 H 0.8476 0.4442 0.8822 0.025 Uiso 1 1 calc R
C11 C 0.6578(2) 0.54192(18) 0.91007(16) 0.0223(5) Uani 1 1 d .
H11 H 0.6533 0.5972 0.9477 0.027 Uiso 1 1 calc R
C12 C 0.5490(2) 0.55143(18) 0.89413(15) 0.0191(4) Uani 1 1 d .
H12 H 0.4698 0.6141 0.9201 0.023 Uiso 1 1 calc R
C13 C 0.5547(2) 0.47005(17) 0.84043(15) 0.0160(4) Uani 1 1 d .
H13 H 0.4790 0.4757 0.8319 0.019 Uiso 1 1 calc R
C14 C 0.8262(2) 0.23579(17) 0.60273(15) 0.0149(4) Uani 1 1 d .
C15 C 0.9527(2) 0.16790(18) 0.59918(17) 0.0195(4) Uani 1 1 d .
H15 H 0.9701 0.1351 0.6584 0.023 Uiso 1 1 calc R
C16 C 1.0525(2) 0.14831(19) 0.50961(18) 0.0238(5) Uani 1 1 d .
H16 H 1.1383 0.1017 0.5071 0.029 Uiso 1 1 calc R
C17 C 1.0263(2) 0.1971(2) 0.42371(18) 0.0259(5) Uani 1 1 d .
H17 H 1.0947 0.1837 0.3622 0.031 Uiso 1 1 calc R
C18 C 0.9007(2) 0.2655(2) 0.42650(17) 0.0258(5) Uani 1 1 d .
H18 H 0.8838 0.2989 0.3672 0.031 Uiso 1 1 calc R
C19 C 0.8008(2) 0.28461(18) 0.51582(16) 0.0195(4) Uani 1 1 d .
H19 H 0.7150 0.3309 0.5180 0.023 Uiso 1 1 calc R
C20 C 0.7464(2) 0.13923(16) 0.80605(15) 0.0140(4) Uani 1 1 d .
C21 C 0.8112(2) 0.03316(17) 0.76403(17) 0.0199(4) Uani 1 1 d .
H21 H 0.8298 0.0216 0.6945 0.024 Uiso 1 1 calc R
C22 C 0.8486(3) -0.05562(19) 0.82401(19) 0.0289(6) Uani 1 1 d .
H22 H 0.8939 -0.1279 0.7953 0.035 Uiso 1 1 calc R
C23 C 0.8199(3) -0.0390(2) 0.92546(19) 0.0295(6) Uani 1 1 d .
H23 H 0.8449 -0.1001 0.9662 0.035 Uiso 1 1 calc R
C24 C 0.7551(2) 0.06556(19) 0.96805(17) 0.0231(5) Uani 1 1 d .
H24 H 0.7357 0.0764 1.0378 0.028 Uiso 1 1 calc R
C25 C 0.7185(2) 0.15485(18) 0.90851(16) 0.0182(4) Uani 1 1 d .
H25 H 0.6742 0.2269 0.9376 0.022 Uiso 1 1 calc R
C26 C 0.13567(19) 0.47089(16) 0.77181(14) 0.0121(4) Uani 1 1 d .
C27 C 0.1551(2) 0.50849(18) 0.84843(16) 0.0204(5) Uani 1 1 d .
H27 H 0.2339 0.4699 0.8619 0.024 Uiso 1 1 calc R
C28 C 0.0593(2) 0.60241(19) 0.90532(17) 0.0247(5) Uani 1 1 d .
H28 H 0.0732 0.6282 0.9572 0.030 Uiso 1 1 calc R
C29 C -0.0559(2) 0.65835(17) 0.88672(16) 0.0193(4) Uani 1 1 d .
H29 H -0.1223 0.7209 0.9274 0.023 Uiso 1 1 calc R
C30 C -0.0745(2) 0.62336(18) 0.80916(17) 0.0208(5) Uani 1 1 d .
H30 H -0.1528 0.6630 0.7951 0.025 Uiso 1 1 calc R
C31 C 0.0214(2) 0.52999(17) 0.75136(16) 0.0187(4) Uani 1 1 d .
H31 H 0.0085 0.5065 0.6975 0.022 Uiso 1 1 calc R
C32 C 0.2501(2) 0.36059(16) 0.56396(14) 0.0130(4) Uani 1 1 d .
C33 C 0.3322(2) 0.39453(19) 0.49040(16) 0.0209(5) Uani 1 1 d .
H33 H 0.3992 0.4007 0.5039 0.025 Uiso 1 1 calc R
C34 C 0.3166(3) 0.4195(2) 0.39708(18) 0.0312(6) Uani 1 1 d .
H34 H 0.3727 0.4434 0.3469 0.037 Uiso 1 1 calc R
C35 C 0.2205(3) 0.4099(2) 0.37626(18) 0.0279(6) Uani 1 1 d .
H35 H 0.2110 0.4264 0.3118 0.033 Uiso 1 1 calc R
C36 C 0.1377(2) 0.3760(2) 0.44999(17) 0.0238(5) Uani 1 1 d .
H36 H 0.0707 0.3701 0.4362 0.029 Uiso 1 1 calc R
C37 C 0.1525(2) 0.35081(17) 0.54362(16) 0.0174(4) Uani 1 1 d .
H37 H 0.0964 0.3269 0.5938 0.021 Uiso 1 1 calc R
C38 C 0.19598(19) 0.23273(16) 0.75040(14) 0.0113(4) Uani 1 1 d .
C39 C 0.2405(2) 0.13676(17) 0.69503(15) 0.0159(4) Uani 1 1 d .
H39 H 0.3050 0.1226 0.6311 0.019 Uiso 1 1 calc R
C40 C 0.1900(2) 0.06184(18) 0.73407(16) 0.0194(4) Uani 1 1 d .
H40 H 0.2201 -0.0034 0.6965 0.023 Uiso 1 1 calc R
C41 C 0.0961(2) 0.08235(18) 0.82747(16) 0.0182(4) Uani 1 1 d .
H41 H 0.0618 0.0312 0.8536 0.022 Uiso 1 1 calc R
C42 C 0.0522(2) 0.17713(17) 0.88279(16) 0.0175(4) Uani 1 1 d .
H42 H -0.0126 0.1912 0.9465 0.021 Uiso 1 1 calc R
C43 C 0.1032(2) 0.25176(16) 0.84471(15) 0.0146(4) Uani 1 1 d .
H43 H 0.0744 0.3159 0.8833 0.017 Uiso 1 1 calc R
N1S N 0.7904(4) 0.2223(3) 0.1254(2) 0.0814(12) Uani 1 1 d .
C1S C 0.7341(3) 0.2328(2) 0.2069(2) 0.0366(7) Uani 1 1 d .
C2S C 0.6630(5) 0.2439(3) 0.3121(3) 0.0884(17) Uani 1 1 d .
H21S H 0.5987 0.2163 0.3244 0.133 Uiso 1 1 calc R
H22S H 0.6199 0.3213 0.3339 0.133 Uiso 1 1 calc R
H23S H 0.7217 0.2018 0.3498 0.133 Uiso 1 1 calc R

loop_
_atom_site_aniso_label
_atom_site_aniso_U_11
_atom_site_aniso_U_22
_atom_site_aniso_U_33
_atom_site_aniso_U_23
_atom_site_aniso_U_13
_atom_site_aniso_U_12
Ru1 0.01058(7) 0.00879(7) 0.00823(7) 0.00187(5) -0.00418(5) -0.00436(6)
As1 0.01155(10) 0.01089(10) 0.01094(9) 0.00141(7) -0.00536(8) -0.00498(8)
As2 0.01054(9) 0.01001(9) 0.00871(9) 0.00119(7) -0.00441(7) -0.00423(7)
Cl1 0.0199(2) 0.0118(2) 0.0170(2) 0.00499(18) -0.00957(19) -0.00864(19)
O1 0.0435(11) 0.0125(7) 0.0166(8) 0.0021(6) -0.0105(8) -0.0091(7)
O2 0.0295(9) 0.0176(8) 0.0124(7) -0.0027(6) -0.0033(6) -0.0092(7)
O3 0.0182(7) 0.0132(7) 0.0094(6) 0.0017(5) -0.0036(6) -0.0072(6)
O4 0.0166(7) 0.0100(6) 0.0100(6) 0.0013(5) -0.0047(5) -0.0055(6)
O5 0.0237(8) 0.0146(7) 0.0098(6) 0.0012(5) -0.0043(6) -0.0065(6)
N1 0.0111(8) 0.0097(7) 0.0103(7) -0.0001(6) -0.0036(6) -0.0040(6)
C1 0.0243(11) 0.0115(9) 0.0183(10) 0.0017(8) -0.0079(9) -0.0077(9)
C2 0.0225(11) 0.0132(10) 0.0136(9) -0.0016(8) -0.0046(8) -0.0057(8)
C3 0.0153(9) 0.0117(9) 0.0100(8) -0.0004(7) -0.0050(7) -0.0039(8)
C4 0.0139(9) 0.0130(9) 0.0116(9) 0.0000(7) -0.0038(7) -0.0047(8)
C5 0.0128(9) 0.0118(9) 0.0116(9) 0.0008(7) -0.0043(7) -0.0048(7)
C6 0.0141(9) 0.0117(9) 0.0113(9) 0.0010(7) -0.0046(7) -0.0045(7)
C7 0.0218(11) 0.0136(10) 0.0105(9) 0.0018(7) -0.0021(8) -0.0082(8)
C8 0.0209(10) 0.0117(9) 0.0108(9) 0.0027(7) -0.0066(8) -0.0091(8)
C9 0.0223(11) 0.0160(10) 0.0220(11) 0.0023(8) -0.0124(9) -0.0089(9)
C10 0.0299(12) 0.0217(11) 0.0231(11) 0.0040(9) -0.0154(10) -0.0170(10)
C11 0.0400(14) 0.0179(11) 0.0160(10) 0.0019(9) -0.0105(10) -0.0179(10)
C12 0.0262(12) 0.0151(10) 0.0131(9) -0.0011(8) -0.0054(9) -0.0070(9)
C13 0.0190(10) 0.0163(10) 0.0122(9) 0.0018(8) -0.0048(8) -0.0077(8)
C14 0.0153(10) 0.0141(9) 0.0164(9) -0.0007(8) -0.0046(8) -0.0076(8)
C15 0.0161(10) 0.0194(11) 0.0235(11) -0.0008(9) -0.0067(9) -0.0078(9)
C16 0.0167(11) 0.0237(12) 0.0280(12) -0.0049(10) -0.0025(9) -0.0085(9)
C17 0.0238(12) 0.0310(13) 0.0208(11) -0.0080(10) 0.0035(9) -0.0159(10)
C18 0.0267(13) 0.0349(14) 0.0166(10) 0.0012(10) -0.0034(9) -0.0169(11)
C19 0.0199(11) 0.0220(11) 0.0162(10) 0.0018(9) -0.0056(8) -0.0094(9)
C20 0.0152(9) 0.0134(9) 0.0162(9) 0.0032(8) -0.0100(8) -0.0057(8)
C21 0.0268(12) 0.0156(10) 0.0194(10) 0.0009(8) -0.0133(9) -0.0067(9)
C22 0.0464(16) 0.0135(11) 0.0309(13) 0.0031(10) -0.0235(12) -0.0092(11)
C23 0.0517(17) 0.0189(12) 0.0289(13) 0.0107(10) -0.0273(13) -0.0167(12)
C24 0.0376(14) 0.0221(12) 0.0175(10) 0.0067(9) -0.0153(10) -0.0165(11)
C25 0.0251(11) 0.0163(10) 0.0168(10) 0.0026(8) -0.0084(9) -0.0114(9)
C26 0.0122(9) 0.0101(9) 0.0123(9) 0.0009(7) -0.0027(7) -0.0046(7)
C27 0.0185(11) 0.0205(11) 0.0185(10) -0.0052(9) -0.0081(9) -0.0027(9)
C28 0.0256(12) 0.0246(12) 0.0218(11) -0.0080(9) -0.0055(10) -0.0088(10)
C29 0.0174(10) 0.0114(9) 0.0217(11) -0.0009(8) -0.0026(9) -0.0025(8)
C30 0.0165(10) 0.0151(10) 0.0273(12) 0.0006(9) -0.0083(9) -0.0031(8)
C31 0.0169(10) 0.0165(10) 0.0220(11) -0.0006(8) -0.0094(9) -0.0043(8)
C32 0.0166(10) 0.0122(9) 0.0117(9) 0.0024(7) -0.0081(8) -0.0054(8)
C33 0.0293(12) 0.0289(12) 0.0172(10) 0.0091(9) -0.0135(9) -0.0210(11)
C34 0.0462(16) 0.0482(17) 0.0193(11) 0.0172(11) -0.0187(11) -0.0355(14)
C35 0.0424(15) 0.0359(14) 0.0209(11) 0.0142(10) -0.0230(11) -0.0240(12)
C36 0.0315(13) 0.0302(13) 0.0221(11) 0.0064(10) -0.0179(10) -0.0186(11)
C37 0.0190(10) 0.0187(10) 0.0171(10) 0.0034(8) -0.0085(8) -0.0091(9)
C38 0.0121(9) 0.0119(9) 0.0112(8) 0.0025(7) -0.0058(7) -0.0054(7)
C39 0.0179(10) 0.0154(10) 0.0138(9) -0.0004(8) -0.0038(8) -0.0077(8)
C40 0.0265(12) 0.0152(10) 0.0190(10) -0.0002(8) -0.0080(9) -0.0106(9)
C41 0.0230(11) 0.0190(11) 0.0182(10) 0.0063(8) -0.0090(9) -0.0134(9)
C42 0.0200(11) 0.0196(11) 0.0129(9) 0.0037(8) -0.0045(8) -0.0099(9)
C43 0.0170(10) 0.0142(10) 0.0120(9) 0.0004(7) -0.0049(8) -0.0063(8)
N1S 0.125(3) 0.084(2) 0.0438(18) -0.0168(17) 0.0133(19) -0.077(2)
C1S 0.0464(18) 0.0286(14) 0.0305(14) 0.0004(12) -0.0063(13) -0.0172(13)
C2S 0.140(4) 0.0246(16) 0.045(2) -0.0087(15) 0.026(2) -0.027(2)

loop_
_atom_type_symbol
_atom_type_description
_atom_type_scat_dispersion_real
_atom_type_scat_dispersion_imag
_atom_type_scat_source
C C 0.0033 0.0016 'International Tables Vol C Tables 4.2.6.8 and 6.1.1.4'
H H 0.0000 0.0000 'International Tables Vol C Tables 4.2.6.8 and 6.1.1.4'
Cl Cl 0.1484 0.1585 'International Tables Vol C Tables 4.2.6.8 and 6.1.1.4'
N N 0.0061 0.0033 'International Tables Vol C Tables 4.2.6.8 and 6.1.1.4'
O O 0.0106 0.0060 'International Tables Vol C Tables 4.2.6.8 and 6.1.1.4'
As As 0.0499 2.0058 'International Tables Vol C Tables 4.2.6.8 and 6.1.1.4'
Ru Ru -1.2594 0.8363 'International Tables Vol C Tables 4.2.6.8 and 6.1.1.4'

loop_
_geom_angle_atom_site_label_1
_geom_angle_atom_site_label_2
_geom_angle_atom_site_label_3
_geom_angle
N1 Ru1 O3 77.33(6)
N1 Ru1 O4 76.80(6)
O3 Ru1 O4 154.10(5)
N1 Ru1 Cl1 175.47(5)
O3 Ru1 Cl1 98.19(4)
O4 Ru1 Cl1 107.69(4)
N1 Ru1 As2 92.68(5)
O3 Ru1 As2 90.59(4)
O4 Ru1 As2 91.88(4)
Cl1 Ru1 As2 86.663(15)
N1 Ru1 As1 92.10(5)
O3 Ru1 As1 94.45(4)
O4 Ru1 As1 85.23(4)
Cl1 Ru1 As1 88.884(15)
As2 Ru1 As1 173.706(9)
C32 As2 C26 103.82(8)
C32 As2 C38 103.22(8)
C26 As2 C38 102.74(8)
C32 As2 Ru1 116.52(6)
C26 As2 Ru1 112.15(6)
C38 As2 Ru1 116.68(6)
C14 As1 C20 104.21(9)
C14 As1 C8 106.07(9)
C20 As1 C8 101.04(8)
C14 As1 Ru1 116.20(6)
C20 As1 Ru1 112.20(6)
C8 As1 Ru1 115.48(6)
C1 O1 H1 109.5
C4 O3 Ru1 118.49(12)
C5 O4 Ru1 117.77(12)
C3 N1 C6 121.26(17)
C3 N1 Ru1 119.27(13)
C6 N1 Ru1 119.47(13)
O1 C1 C7 122.34(19)
O1 C1 C2 118.19(19)
C7 C1 C2 119.47(19)
C3 C2 C1 118.14(19)
C3 C2 H2 120.9
C1 C2 H2 120.9
N1 C3 C2 121.28(18)
N1 C3 C4 112.03(16)
C2 C3 C4 126.65(18)
O2 C4 O3 125.45(18)
O2 C4 C3 121.74(18)
O3 C4 C3 112.81(16)
O5 C5 O4 125.07(18)
O5 C5 C6 121.00(17)
O4 C5 C6 113.92(16)
N1 C6 C7 120.98(18)
N1 C6 C5 112.02(16)
C7 C6 C5 126.98(17)
C6 C7 C1 118.74(18)
C6 C7 H7 120.6
C1 C7 H7 120.6
C13 C8 C9 120.00(19)
C13 C8 As1 121.02(16)
C9 C8 As1 118.89(16)
C10 C9 C8 119.2(2)
C10 C9 H9 120.4
C8 C9 H9 120.4
C11 C10 C9 121.1(2)
C11 C10 H10 119.5
C9 C10 H10 119.5
C10 C11 C12 119.4(2)
C10 C11 H11 120.3
C12 C11 H11 120.3
C11 C12 C13 120.5(2)
C11 C12 H12 119.7
C13 C12 H12 119.7
C12 C13 C8 119.8(2)
C12 C13 H13 120.1
C8 C13 H13 120.1
C19 C14 C15 119.8(2)
C19 C14 As1 118.34(16)
C15 C14 As1 121.84(16)
C16 C15 C14 120.2(2)
C16 C15 H15 119.9
C14 C15 H15 119.9
C15 C16 C17 119.5(2)
C15 C16 H16 120.2
C17 C16 H16 120.2
C16 C17 C18 120.7(2)
C16 C17 H17 119.6
C18 C17 H17 119.6
C19 C18 C17 119.8(2)
C19 C18 H18 120.1
C17 C18 H18 120.1
C18 C19 C14 119.9(2)
C18 C19 H19 120.1
C14 C19 H19 120.1
C21 C20 C25 119.42(19)
C21 C20 As1 120.22(15)
C25 C20 As1 120.15(16)
C22 C21 C20 119.9(2)
C22 C21 H21 120.1
C20 C21 H21 120.1
C23 C22 C21 120.1(2)
C23 C22 H22 119.9
C21 C22 H22 119.9
C24 C23 C22 120.6(2)
C24 C23 H23 119.7
C22 C23 H23 119.7
C23 C24 C25 119.7(2)
C23 C24 H24 120.1
C25 C24 H24 120.1
C24 C25 C20 120.3(2)
C24 C25 H25 119.8
C20 C25 H25 119.8
C31 C26 C27 119.14(19)
C31 C26 As2 121.01(15)
C27 C26 As2 119.85(15)
C28 C27 C26 120.1(2)
C28 C27 H27 120.0
C26 C27 H27 120.0
C29 C28 C27 120.3(2)
C29 C28 H28 119.9
C27 C28 H28 119.9
C30 C29 C28 119.9(2)
C30 C29 H29 120.0
C28 C29 H29 120.0
C29 C30 C31 120.0(2)
C29 C30 H30 120.0
C31 C30 H30 120.0
C26 C31 C30 120.5(2)
C26 C31 H31 119.8
C30 C31 H31 119.8
C33 C32 C37 119.85(18)
C33 C32 As2 118.75(15)
C37 C32 As2 121.27(15)
C32 C33 C34 119.9(2)
C32 C33 H33 120.1
C34 C33 H33 120.1
C35 C34 C33 120.6(2)
C35 C34 H34 119.7
C33 C34 H34 119.7
C34 C35 C36 119.7(2)
C34 C35 H35 120.2
C36 C35 H35 120.2
C37 C36 C35 120.1(2)
C37 C36 H36 120.0
C35 C36 H36 120.0
C36 C37 C32 119.9(2)
C36 C37 H37 120.1
C32 C37 H37 120.1
C43 C38 C39 119.65(18)
C43 C38 As2 120.61(15)
C39 C38 As2 119.73(15)
C40 C39 C38 119.72(19)
C40 C39 H39 120.1
C38 C39 H39 120.1
C41 C40 C39 120.2(2)
C41 C40 H40 119.9
C39 C40 H40 119.9
C42 C41 C40 120.2(2)
C42 C41 H41 119.9
C40 C41 H41 119.9
C41 C42 C43 119.9(2)
C41 C42 H42 120.1
C43 C42 H42 120.1
C38 C43 C42 120.32(19)
C38 C43 H43 119.8
C42 C43 H43 119.8
N1S C1S C2S 178.8(4)
C1S C2S H21S 109.5
C1S C2S H22S 109.5
H21S C2S H22S 109.5
C1S C2S H23S 109.5
H21S C2S H23S 109.5
H22S C2S H23S 109.5

loop_
_geom_bond_atom_site_label_1
_geom_bond_atom_site_label_2
_geom_bond_distance
Ru1 N1 2.0093(16)
Ru1 O3 2.0480(14)
Ru1 O4 2.0754(13)
Ru1 Cl1 2.3381(5)
Ru1 As2 2.4637(4)
Ru1 As1 2.4691(4)
As1 C14 1.936(2)
As1 C20 1.9372(19)
As1 C8 1.946(2)
As2 C32 1.9353(19)
As2 C26 1.939(2)
As2 C38 1.9406(19)
O1 C1 1.348(2)
O1 H1 0.8400
O2 C4 1.213(2)
O3 C4 1.311(2)
O4 C5 1.297(2)
O5 C5 1.232(2)
N1 C3 1.337(2)
N1 C6 1.340(2)
C1 C7 1.395(3)
C1 C2 1.405(3)
C2 C3 1.382(3)
C2 H2 0.9500
C3 C4 1.524(3)
C5 C6 1.509(3)
C6 C7 1.379(3)
C7 H7 0.9500
C8 C13 1.392(3)
C8 C9 1.395(3)
C9 C10 1.390(3)
C9 H9 0.9500
C10 C11 1.383(3)
C10 H10 0.9500
C11 C12 1.384(3)
C11 H11 0.9500
C12 C13 1.389(3)
C12 H12 0.9500
C13 H13 0.9500
C14 C19 1.395(3)
C14 C15 1.398(3)
C15 C16 1.384(3)
C15 H15 0.9500
C16 C17 1.385(3)
C16 H16 0.9500
C17 C18 1.393(3)
C17 H17 0.9500
C18 C19 1.383(3)
C18 H18 0.9500
C19 H19 0.9500
C20 C21 1.394(3)
C20 C25 1.396(3)
C21 C22 1.389(3)
C21 H21 0.9500
C22 C23 1.382(3)
C22 H22 0.9500
C23 C24 1.380(3)
C23 H23 0.9500
C24 C25 1.389(3)
C24 H24 0.9500
C25 H25 0.9500
C26 C31 1.388(3)
C26 C27 1.391(3)
C27 C28 1.390(3)
C27 H27 0.9500
C28 C29 1.381(3)
C28 H28 0.9500
C29 C30 1.378(3)
C29 H29 0.9500
C30 C31 1.391(3)
C30 H30 0.9500
C31 H31 0.9500
C32 C33 1.382(3)
C32 C37 1.395(3)
C33 C34 1.384(3)
C33 H33 0.9500
C34 C35 1.380(3)
C34 H34 0.9500
C35 C36 1.389(3)
C35 H35 0.9500
C36 C37 1.386(3)
C36 H36 0.9500
C37 H37 0.9500
C38 C43 1.391(3)
C38 C39 1.397(3)
C39 C40 1.395(3)
C39 H39 0.9500
C40 C41 1.387(3)
C40 H40 0.9500
C41 C42 1.385(3)
C41 H41 0.9500
C42 C43 1.394(3)
C42 H42 0.9500
C43 H43 0.9500
N1S C1S 1.115(4)
C1S C2S 1.435(4)
C2S H21S 0.9800
C2S H22S 0.9800
C2S H23S 0.9800

loop_
_geom_hbond_atom_site_label_D
_geom_hbond_atom_site_label_H
_geom_hbond_atom_site_label_A
_geom_hbond_distance_DH
_geom_hbond_distance_HA
_geom_hbond_distance_DA
_geom_hbond_angle_DHA
_geom_hbond_site_symmetry_A
O1 H1 O5 0.84 1.93 2.729(2) 159.5 2_657

loop_
_geom_torsion_atom_site_label_1
_geom_torsion_atom_site_label_2
_geom_torsion_atom_site_label_3
_geom_torsion_atom_site_label_4
_geom_torsion
N1 Ru1 As1 C14 99.70(8)
O3 Ru1 As1 C14 22.25(8)
O4 Ru1 As1 C14 176.27(8)
Cl1 Ru1 As1 C14 -75.88(7)
N1 Ru1 As1 C20 -20.06(8)
O3 Ru1 As1 C20 -97.50(8)
O4 Ru1 As1 C20 56.51(8)
Cl1 Ru1 As1 C20 164.37(7)
N1 Ru1 As1 C8 -135.12(8)
O3 Ru1 As1 C8 147.44(7)
O4 Ru1 As1 C8 -58.55(7)
Cl1 Ru1 As1 C8 49.31(6)
N1 Ru1 As2 C32 -109.79(8)
O3 Ru1 As2 C32 -32.45(8)
O4 Ru1 As2 C32 173.34(8)
Cl1 Ru1 As2 C32 65.72(7)
N1 Ru1 As2 C26 130.77(8)
O3 Ru1 As2 C26 -151.89(7)
O4 Ru1 As2 C26 53.90(7)
Cl1 Ru1 As2 C26 -53.72(6)
N1 Ru1 As2 C38 12.67(8)
O3 Ru1 As2 C38 90.01(7)
O4 Ru1 As2 C38 -64.20(7)
Cl1 Ru1 As2 C38 -171.82(7)
N1 Ru1 O3 C4 2.38(14)
O4 Ru1 O3 C4 5.3(2)
Cl1 Ru1 O3 C4 -176.95(13)
As2 Ru1 O3 C4 -90.24(14)
As1 Ru1 O3 C4 93.54(14)
N1 Ru1 O4 C5 1.03(14)
O3 Ru1 O4 C5 -1.9(2)
Cl1 Ru1 O4 C5 -179.55(13)
As2 Ru1 O4 C5 93.35(13)
As1 Ru1 O4 C5 -92.25(13)
O3 Ru1 N1 C3 -0.92(14)
O4 Ru1 N1 C3 -179.62(16)
As2 Ru1 N1 C3 89.08(15)
As1 Ru1 N1 C3 -95.01(15)
O3 Ru1 N1 C6 178.41(16)
O4 Ru1 N1 C6 -0.29(14)
As2 Ru1 N1 C6 -91.59(14)
As1 Ru1 N1 C6 84.32(15)
O1 C1 C2 C3 -177.1(2)
C7 C1 C2 C3 3.2(3)
C6 N1 C3 C2 -1.8(3)
Ru1 N1 C3 C2 177.50(15)
C6 N1 C3 C4 -179.72(17)
Ru1 N1 C3 C4 -0.4(2)
C1 C2 C3 N1 -0.2(3)
C1 C2 C3 C4 177.4(2)
Ru1 O3 C4 O2 177.39(17)
Ru1 O3 C4 C3 -3.2(2)
N1 C3 C4 O2 -178.26(19)
C2 C3 C4 O2 4.0(3)
N1 C3 C4 O3 2.3(2)
C2 C3 C4 O3 -175.47(19)
Ru1 O4 C5 O5 177.41(16)
Ru1 O4 C5 C6 -1.5(2)
C3 N1 C6 C7 0.6(3)
Ru1 N1 C6 C7 -178.68(15)
C3 N1 C6 C5 178.95(17)
Ru1 N1 C6 C5 -0.4(2)
O5 C5 C6 N1 -177.76(18)
O4 C5 C6 N1 1.2(2)
O5 C5 C6 C7 0.4(3)
O4 C5 C6 C7 179.40(19)
N1 C6 C7 C1 2.5(3)
C5 C6 C7 C1 -175.6(2)
O1 C1 C7 C6 176.0(2)
C2 C1 C7 C6 -4.4(3)
C14 As1 C8 C13 132.38(16)
C20 As1 C8 C13 -119.17(16)
Ru1 As1 C8 C13 2.12(18)
C14 As1 C8 C9 -50.92(17)
C20 As1 C8 C9 57.53(17)
Ru1 As1 C8 C9 178.82(13)
C13 C8 C9 C10 -0.7(3)
As1 C8 C9 C10 -177.40(16)
C8 C9 C10 C11 -0.8(3)
C9 C10 C11 C12 0.6(3)
C10 C11 C12 C13 1.0(3)
C11 C12 C13 C8 -2.4(3)
C9 C8 C13 C12 2.2(3)
As1 C8 C13 C12 178.91(15)
C20 As1 C14 C19 156.34(16)
C8 As1 C14 C19 -97.49(17)
Ru1 As1 C14 C19 32.35(18)
C20 As1 C14 C15 -22.76(19)
C8 As1 C14 C15 83.41(18)
Ru1 As1 C14 C15 -146.75(15)
C19 C14 C15 C16 -0.5(3)
As1 C14 C15 C16 178.57(17)
C14 C15 C16 C17 0.5(3)
C15 C16 C17 C18 0.0(4)
C16 C17 C18 C19 -0.4(4)
C17 C18 C19 C14 0.3(4)
C15 C14 C19 C18 0.1(3)
As1 C14 C19 C18 -178.98(18)
C14 As1 C20 C21 -47.21(19)
C8 As1 C20 C21 -157.10(18)
Ru1 As1 C20 C21 79.32(18)
C14 As1 C20 C25 138.06(17)
C8 As1 C20 C25 28.17(19)
Ru1 As1 C20 C25 -95.41(17)
C25 C20 C21 C22 -0.8(3)
As1 C20 C21 C22 -175.53(18)
C20 C21 C22 C23 1.0(4)
C21 C22 C23 C24 -0.6(4)
C22 C23 C24 C25 0.0(4)
C23 C24 C25 C20 0.3(4)
C21 C20 C25 C24 0.1(3)
As1 C20 C25 C24 174.90(17)
C32 As2 C26 C31 32.49(19)
C38 As2 C26 C31 -74.79(18)
Ru1 As2 C26 C31 159.11(15)
C32 As2 C26 C27 -148.24(17)
C38 As2 C26 C27 104.48(17)
Ru1 As2 C26 C27 -21.61(18)
C31 C26 C27 C28 1.8(3)
As2 C26 C27 C28 -177.48(17)
C26 C27 C28 C29 0.6(4)
C27 C28 C29 C30 -2.4(3)
C28 C29 C30 C31 1.8(3)
C27 C26 C31 C30 -2.4(3)
As2 C26 C31 C30 176.88(16)
C29 C30 C31 C26 0.6(3)
C26 As2 C32 C33 97.95(18)
C38 As2 C32 C33 -155.12(17)
Ru1 As2 C32 C33 -25.88(19)
C26 As2 C32 C37 -78.06(18)
C38 As2 C32 C37 28.86(19)
Ru1 As2 C32 C37 158.11(15)
C37 C32 C33 C34 0.5(3)
As2 C32 C33 C34 -175.6(2)
C32 C33 C34 C35 -0.6(4)
C33 C34 C35 C36 0.7(4)
C34 C35 C36 C37 -0.7(4)
C35 C36 C37 C32 0.6(4)
C33 C32 C37 C36 -0.5(3)
As2 C32 C37 C36 175.45(17)
C32 As2 C38 C43 -129.64(16)
C26 As2 C38 C43 -21.90(17)
Ru1 As2 C38 C43 101.21(15)
C32 As2 C38 C39 51.75(17)
C26 As2 C38 C39 159.49(16)
Ru1 As2 C38 C39 -77.40(16)
C43 C38 C39 C40 1.1(3)
As2 C38 C39 C40 179.71(15)
C38 C39 C40 C41 -0.1(3)
C39 C40 C41 C42 -0.2(3)
C40 C41 C42 C43 -0.5(3)
C39 C38 C43 C42 -1.8(3)
As2 C38 C43 C42 179.62(15)
C41 C42 C43 C38 1.5(3)
